data_7038019
loop_
_publ_author_name
'Upadhyay, Apoorva'
'Das, Chinmoy'
'Langley, Stuart K.'
'Murray, Keith S.'
'Srivastava, Anant K.'
'Shanmugam, Maheswaran'

_publ_section_title
;
 Heteronuclear Ni(ii)-Ln(iii) (Ln = La, Pr, Tb, Dy) complexes: synthesis
 and single-molecule magnet behaviour.
;
_journal_issue 8
_journal_name_full 'Dalton transactions (Cambridge, England : 2003)'
_journal_page_first 3616
_journal_page_last 3626
_journal_paper_doi 10.1039/c5dt04102c
_journal_volume 45
_journal_year 2016
_chemical_formula_sum 'C48 H46 Dy2 N4 Ni2 O24'
_chemical_formula_weight 1505.31
_chemical_name_systematic 'Ni2Dy2C48 H46N4O24'
_space_group_crystal_system monoclinic
_space_group_IT_number 14
_space_group_name_Hall '-P 2yn'
_space_group_name_H-M_alt 'P 1 21/n 1'
_symmetry_space_group_name_Hall '-P 2yn'
_symmetry_space_group_name_H-M 'P 1 21/n 1'
_atom_sites_solution_hydrogens geom
_audit_creation_method SHELXL-2014/7
_audit_update_record
;
2016-01-02 deposited with the CCDC.
2016-01-12 downloaded from the CCDC.
;
_cell_angle_alpha 90
_cell_angle_beta 102.904(5)
_cell_angle_gamma 90
_cell_formula_units_Z 2
_cell_length_a 12.530(5)
_cell_length_b 12.446(4)
_cell_length_c 20.918(8)
_cell_measurement_reflns_used 6903
_cell_measurement_temperature 100(2)
_cell_measurement_theta_max 27.998
_cell_measurement_theta_min 3.088
_cell_volume 3180(2)
_computing_cell_refinement
;
CrystalClear-SM Expert 2.1 b24 (Rigaku, 2012)
;
_computing_data_collection
;
CrystalClear-SM Expert 2.1 b24 (Rigaku, 2012)
;
_computing_data_reduction
;
CrystalClear-SM Expert 2.1 b24 (Rigaku, 2012)
;
_computing_molecular_graphics 'Bruker SHELXTL'
_computing_publication_material 'Bruker SHELXTL'
_computing_structure_refinement 'SHELXL-2014/7 (Sheldrick, 2014)'
_computing_structure_solution 'SHELXL-2014/7 (Sheldrick, 2014)'
_diffrn_ambient_temperature 100(2)
_diffrn_measured_fraction_theta_full 0.998
_diffrn_measured_fraction_theta_max 0.999
_diffrn_measurement_device_type
;
Rigaku Saturn724+ (4x4 bin mode)
;
_diffrn_radiation_type MoK\a
_diffrn_radiation_wavelength 0.71075
_diffrn_reflns_av_R_equivalents 0.0766
_diffrn_reflns_av_unetI/netI 0.0617
_diffrn_reflns_laue_measured_fraction_full 0.998
_diffrn_reflns_laue_measured_fraction_max 0.999
_diffrn_reflns_limit_h_max 16
_diffrn_reflns_limit_h_min -16
_diffrn_reflns_limit_k_max 16
_diffrn_reflns_limit_k_min -16
_diffrn_reflns_limit_l_max 27
_diffrn_reflns_limit_l_min -27
_diffrn_reflns_number 38888
_diffrn_reflns_point_group_measured_fraction_full 0.998
_diffrn_reflns_point_group_measured_fraction_max 0.999
_diffrn_reflns_theta_full 25.242
_diffrn_reflns_theta_max 27.998
_diffrn_reflns_theta_min 3.088
_exptl_absorpt_coefficient_mu 2.980
_exptl_absorpt_correction_T_max 0.7960
_exptl_absorpt_correction_T_min 0.6463
_exptl_absorpt_correction_type numerical
_exptl_crystal_colour 'Pale Green'
_exptl_crystal_density_diffrn 1.572
_exptl_crystal_description Needle
_exptl_crystal_F_000 1484
_exptl_crystal_size_max 0.160
_exptl_crystal_size_mid 0.120
_exptl_crystal_size_min 0.080
_refine_diff_density_max 2.271
_refine_diff_density_min -1.470
_refine_diff_density_rms 0.170
_refine_ls_extinction_method none
_refine_ls_goodness_of_fit_ref 1.214
_refine_ls_hydrogen_treatment constr
_refine_ls_matrix_type full
_refine_ls_number_parameters 323
_refine_ls_number_reflns 7673
_refine_ls_number_restraints 14
_refine_ls_restrained_S_all 1.218
_refine_ls_R_factor_all 0.0802
_refine_ls_R_factor_gt 0.0726
_refine_ls_shift/su_max 0.000
_refine_ls_shift/su_mean 0.000
_refine_ls_structure_factor_coef Fsqd
_refine_ls_weighting_details 'w=1/[\s^2^(Fo^2^)+(0.0433P)^2^+22.3531P] where P=(Fo^2^+2Fc^2^)/3'
_refine_ls_weighting_scheme calc
_refine_ls_wR_factor_gt 0.1518
_refine_ls_wR_factor_ref 0.1591
_reflns_Friedel_coverage 0.000
_reflns_number_gt 7015
_reflns_number_total 7673
_reflns_threshold_expression 'I > 2\s(I)'
_cod_data_source_file c5dt04102c2.cif
_cod_data_source_block ni2dy2_sq
_cod_depositor_comments
;
The following automatic conversions were performed:

'_exptl_absorpt_correction_type' value 'Numerical' changed to
'numerical' according to
/usr/data/users/saulius/crontab/automatic-downloads/rss-feeds/RSC/lib/dictionaries/cif_core.dic
dictionary named 'cif_core.dic' version 2.4.2 from 2011-04-26.

Automatic conversion script
Id: cif_fix_values 4268 2015-11-12 08:31:59Z antanas 

 Adding full bibliography for 7038016--7038019.cif.
;
_cod_database_code 7038019
_shelx_shelxl_version_number 2014/7
_shelx_space_group_comment
;
The symmetry employed for this shelxl refinement is uniquely defined
by the following loop, which should always be used as a source of
symmetry information in preference to the above space-group names.
They are only intended as comments.
;
_shelx_estimated_absorpt_t_min 0.647
_shelx_estimated_absorpt_t_max 0.796

loop_
_space_group_symop_operation_xyz
'x, y, z'
'-x+1/2, y+1/2, -z+1/2'
'-x, -y, -z'
'x-1/2, -y-1/2, z-1/2'

loop_
_atom_site_label
_atom_site_type_symbol
_atom_site_fract_x
_atom_site_fract_y
_atom_site_fract_z
_atom_site_U_iso_or_equiv
_atom_site_adp_type
_atom_site_occupancy
_atom_site_site_symmetry_order
_atom_site_calc_flag
_atom_site_refinement_flags_posn
_atom_site_refinement_flags_adp
Dy1 Dy 0.52601(3) 0.13271(3) 0.05520(2) 0.02678(12) Uani 1 1 d . .
Ni2 Ni 0.70038(8) 0.24370(8) -0.03089(5) 0.0322(2) Uani 1 1 d . .
O11 O 0.7069(4) 0.1537(4) 0.0507(3) 0.0332(12) Uani 1 1 d . .
O12 O 0.6624(5) 0.0235(4) 0.1376(2) 0.0335(12) Uani 1 1 d . .
O31 O 0.5412(4) 0.2604(4) -0.0246(2) 0.0318(11) Uani 1 1 d . .
O32 O 0.3480(4) 0.1867(4) -0.0182(2) 0.0324(11) Uani 1 1 d . .
O33 O 0.6688(6) 0.3477(5) -0.1095(3) 0.0485(16) Uani 1 1 d . .
O41 O 0.7432(5) 0.3784(4) 0.0294(3) 0.0410(14) Uani 1 1 d . .
H41 H 0.8169 0.3849 0.0533 0.049 Uiso 1 1 calc R U
O51 O 0.4040(5) 0.0522(4) 0.1166(2) 0.0362(12) Uani 1 1 d D .
O52 O 0.4503(4) -0.0393(4) 0.0388(2) 0.0340(12) Uani 1 1 d D .
O53 O 0.6661(5) 0.1106(4) -0.0929(3) 0.0447(15) Uani 1 1 d . .
O61 O 0.4469(4) 0.2937(4) 0.0964(3) 0.0359(12) Uani 1 1 d . .
O62 O 0.5936(5) 0.2317(4) 0.1591(3) 0.0398(13) Uani 1 1 d . .
O63 O 0.5122(6) 0.3710(5) 0.1906(3) 0.0569(19) Uani 1 1 d . .
N11 N 0.8640(5) 0.2214(5) -0.0236(4) 0.0380(15) Uani 1 1 d . .
N61 N 0.5174(5) 0.3017(4) 0.1504(3) 0.0380(16) Uani 1 1 d . .
C11 C 0.8942(7) 0.0954(7) 0.0683(4) 0.042(2) Uani 1 1 d . .
C12 C 0.9778(8) 0.0286(8) 0.1064(5) 0.053(2) Uani 1 1 d . .
H12A H 1.0489 0.0284 0.0975 0.064 Uiso 1 1 calc R U
C13 C 0.9567(8) -0.0351(7) 0.1558(5) 0.048(2) Uani 1 1 d . .
H13A H 1.0137 -0.0770 0.1818 0.058 Uiso 1 1 calc R U
C14 C 0.8510(8) -0.0383(7) 0.1678(4) 0.043(2) Uani 1 1 d . .
H14A H 0.8361 -0.0831 0.2015 0.052 Uiso 1 1 calc R U
C15 C 0.7698(7) 0.0227(6) 0.1312(4) 0.0336(17) Uani 1 1 d . .
C16 C 0.7883(6) 0.0939(6) 0.0813(4) 0.0337(17) Uani 1 1 d . .
C17 C 0.9256(8) 0.1620(7) 0.0176(5) 0.045(2) Uani 1 1 d . .
H17A H 1.0006 0.1602 0.0156 0.053 Uiso 1 1 calc R U
C18 C 0.9152(6) 0.2866(6) -0.0680(3) 0.058(2) Uiso 1 1 d G U
C19 C 0.8882(6) 0.2708(6) -0.1355(4) 0.077(3) Uiso 1 1 d G U
H19 H 0.8356 0.2179 -0.1539 0.093 Uiso 1 1 calc R U
C20 C 0.9381(7) 0.3324(7) -0.1760(3) 0.083(3) Uiso 1 1 d G U
H20 H 0.9196 0.3216 -0.2221 0.100 Uiso 1 1 calc R U
C21 C 1.0150(7) 0.4097(7) -0.1490(4) 0.085(3) Uiso 1 1 d G U
H21 H 1.0491 0.4518 -0.1767 0.102 Uiso 1 1 calc R U
C22 C 1.0421(6) 0.4256(6) -0.0816(4) 0.087(4) Uiso 1 1 d G U
H22 H 1.0947 0.4784 -0.0631 0.104 Uiso 1 1 calc R U
C23 C 0.9922(7) 0.3640(6) -0.0411(3) 0.072(3) Uiso 1 1 d G U
H23 H 1.0107 0.3748 0.0051 0.087 Uiso 1 1 calc R U
C24 C 0.6383(7) -0.0332(6) 0.1926(4) 0.0372(18) Uani 1 1 d . .
H24A H 0.6377 -0.1107 0.1841 0.056 Uiso 1 1 calc R U
H24B H 0.5663 -0.0109 0.1989 0.056 Uiso 1 1 calc R U
H24C H 0.6943 -0.0167 0.2321 0.056 Uiso 1 1 calc R U
C31 C 0.4718(8) 0.3374(6) -0.1321(4) 0.0376(19) Uani 1 1 d . .
C32 C 0.3798(9) 0.3607(7) -0.1824(4) 0.048(2) Uani 1 1 d . .
H32A H 0.3890 0.3995 -0.2199 0.058 Uiso 1 1 calc R U
C33 C 0.2767(7) 0.3283(7) -0.1782(4) 0.041(2) Uani 1 1 d . .
H33A H 0.2149 0.3441 -0.2124 0.049 Uiso 1 1 calc R U
C34 C 0.2648(7) 0.2718(6) -0.1226(4) 0.0374(18) Uani 1 1 d . .
H34A H 0.1938 0.2500 -0.1189 0.045 Uiso 1 1 calc R U
C35 C 0.3527(6) 0.2470(5) -0.0737(3) 0.0262(14) Uani 1 1 d . .
C36 C 0.4595(7) 0.2812(6) -0.0754(4) 0.0324(16) Uani 1 1 d . .
C37 C 0.5776(8) 0.3731(7) -0.1417(5) 0.043(2) Uani 1 1 d . .
H37A H 0.5762 0.4217 -0.1769 0.051 Uiso 1 1 calc R U
C38 C 0.2413(7) 0.1772(7) -0.0027(4) 0.0396(19) Uani 1 1 d . .
H38A H 0.2091 0.2488 -0.0019 0.059 Uiso 1 1 calc R U
H38B H 0.2491 0.1433 0.0404 0.059 Uiso 1 1 calc R U
H38C H 0.1936 0.1331 -0.0361 0.059 Uiso 1 1 calc R U
C41 C 0.6680(9) 0.4604(8) 0.0365(6) 0.063(3) Uani 1 1 d . .
H41A H 0.7058 0.5152 0.0670 0.095 Uiso 1 1 calc R U
H41B H 0.6381 0.4934 -0.0063 0.095 Uiso 1 1 calc R U
H41C H 0.6083 0.4293 0.0537 0.095 Uiso 1 1 calc R U
C51 C 0.3945(4) -0.0342(4) 0.0832(2) 0.0362(18) Uani 1 1 d D .

loop_
_atom_site_aniso_label
_atom_site_aniso_U_11
_atom_site_aniso_U_22
_atom_site_aniso_U_33
_atom_site_aniso_U_23
_atom_site_aniso_U_13
_atom_site_aniso_U_12
Dy1 0.0341(2) 0.01916(18) 0.02611(19) -0.00144(13) 0.00457(14) -0.00632(14)
Ni2 0.0349(5) 0.0227(5) 0.0395(6) 0.0007(4) 0.0093(4) -0.0078(4)
O11 0.032(3) 0.030(3) 0.038(3) 0.000(2) 0.008(2) -0.004(2)
O12 0.044(3) 0.021(3) 0.032(3) 0.000(2) 0.001(2) -0.006(2)
O31 0.035(3) 0.029(3) 0.031(3) 0.004(2) 0.006(2) -0.008(2)
O32 0.029(3) 0.033(3) 0.032(3) -0.001(2) 0.002(2) -0.006(2)
O33 0.056(4) 0.035(3) 0.055(4) 0.008(3) 0.012(3) -0.014(3)
O41 0.037(3) 0.027(3) 0.059(4) -0.009(3) 0.012(3) -0.010(2)
O51 0.050(3) 0.029(3) 0.034(3) -0.005(2) 0.017(3) -0.007(2)
O52 0.049(3) 0.023(3) 0.033(3) -0.003(2) 0.016(2) -0.015(2)
O53 0.062(4) 0.039(3) 0.041(3) -0.007(3) 0.027(3) -0.024(3)
O61 0.039(3) 0.031(3) 0.035(3) -0.006(2) 0.002(2) 0.000(2)
O62 0.044(3) 0.035(3) 0.037(3) -0.011(2) 0.001(3) 0.004(3)
O63 0.080(5) 0.042(4) 0.044(4) -0.025(3) 0.003(3) 0.005(3)
N11 0.031(3) 0.030(4) 0.054(4) -0.001(3) 0.012(3) -0.007(3)
N61 0.044(4) 0.032(4) 0.036(4) -0.004(3) 0.006(3) -0.008(3)
C11 0.038(5) 0.036(5) 0.051(5) 0.003(4) 0.005(4) -0.007(4)
C12 0.035(5) 0.055(6) 0.066(6) -0.007(5) 0.003(4) 0.006(4)
C13 0.044(5) 0.036(5) 0.057(6) 0.000(4) -0.006(4) 0.009(4)
C14 0.061(6) 0.030(4) 0.034(4) -0.003(3) 0.002(4) 0.003(4)
C15 0.038(4) 0.024(4) 0.038(4) -0.003(3) 0.006(3) -0.008(3)
C16 0.033(4) 0.030(4) 0.037(4) -0.004(3) 0.006(3) -0.004(3)
C17 0.040(5) 0.041(5) 0.057(6) -0.009(4) 0.022(4) -0.007(4)
C24 0.057(5) 0.022(4) 0.035(4) 0.000(3) 0.016(4) 0.000(3)
C31 0.054(5) 0.020(4) 0.036(4) 0.003(3) 0.005(4) 0.001(3)
C32 0.077(7) 0.028(4) 0.039(5) 0.012(4) 0.008(5) 0.009(4)
C33 0.043(5) 0.033(4) 0.036(4) 0.002(3) -0.012(4) 0.005(4)
C34 0.042(5) 0.025(4) 0.042(4) -0.007(3) 0.002(4) -0.004(3)
C35 0.031(4) 0.020(3) 0.024(3) -0.002(3) -0.001(3) -0.008(3)
C36 0.045(4) 0.018(3) 0.034(4) -0.003(3) 0.008(3) 0.001(3)
C37 0.049(5) 0.030(4) 0.049(5) 0.015(4) 0.008(4) -0.001(4)
C38 0.038(4) 0.042(5) 0.037(4) 0.000(4) 0.005(4) -0.001(4)
C41 0.068(7) 0.038(5) 0.091(8) -0.022(5) 0.029(6) -0.017(5)
C51 0.046(5) 0.030(4) 0.035(4) -0.003(3) 0.012(4) -0.005(3)

loop_
_atom_type_symbol
_atom_type_description
_atom_type_scat_dispersion_real
_atom_type_scat_dispersion_imag
_atom_type_scat_source
C C 0.0033 0.0016 'International Tables Vol C Tables 4.2.6.8 and 6.1.1.4'
H H 0.0000 0.0000 'International Tables Vol C Tables 4.2.6.8 and 6.1.1.4'
Dy Dy -0.1892 4.4098 'International Tables Vol C Tables 4.2.6.8 and 6.1.1.4'
N N 0.0061 0.0033 'International Tables Vol C Tables 4.2.6.8 and 6.1.1.4'
Ni Ni 0.3393 1.1124 'International Tables Vol C Tables 4.2.6.8 and 6.1.1.4'
O O 0.0106 0.0060 'International Tables Vol C Tables 4.2.6.8 and 6.1.1.4'

loop_
_geom_angle_atom_site_label_1
_geom_angle_atom_site_label_2
_geom_angle_atom_site_label_3
_geom_angle
_geom_angle_site_symmetry_1
_geom_angle_site_symmetry_3
O11 Dy1 O52 117.96(18) . .
O11 Dy1 O31 69.91(19) . .
O52 Dy1 O31 127.74(17) . .
O11 Dy1 O52 73.33(18) . 3_655
O52 Dy1 O52 63.18(18) . 3_655
O31 Dy1 O52 72.24(17) . 3_655
O11 Dy1 O51 144.26(19) . .
O52 Dy1 O51 54.21(14) . .
O31 Dy1 O51 145.05(19) . .
O52 Dy1 O51 116.76(15) 3_655 .
O11 Dy1 O61 113.39(18) . .
O52 Dy1 O61 127.74(17) . .
O31 Dy1 O61 78.53(18) . .
O52 Dy1 O61 145.47(18) 3_655 .
O51 Dy1 O61 78.51(17) . .
O11 Dy1 O62 80.40(19) . .
O52 Dy1 O62 129.25(18) . .
O31 Dy1 O62 102.79(19) . .
O52 Dy1 O62 153.40(19) 3_655 .
O51 Dy1 O62 82.70(17) . .
O61 Dy1 O62 51.47(18) . .
O11 Dy1 O32 134.01(18) . .
O52 Dy1 O32 83.04(18) . .
O31 Dy1 O32 65.40(18) . .
O52 Dy1 O32 83.22(18) 3_655 .
O51 Dy1 O32 81.65(18) . .
O61 Dy1 O32 67.91(17) . .
O62 Dy1 O32 119.23(18) . .
O11 Dy1 O12 64.46(18) . .
O52 Dy1 O12 78.36(18) . .
O31 Dy1 O12 134.31(18) . .
O52 Dy1 O12 96.38(18) 3_655 .
O51 Dy1 O12 80.04(18) . .
O61 Dy1 O12 117.37(17) . .
O62 Dy1 O12 67.89(18) . .
O32 Dy1 O12 159.24(17) . .
O11 Dy1 C51 136.44(16) . .
O52 Dy1 C51 27.14(14) . .
O31 Dy1 C51 143.06(15) . .
O52 Dy1 C51 89.92(17) 3_655 .
O51 Dy1 C51 27.08(14) . .
O61 Dy1 C51 103.18(17) . .
O62 Dy1 C51 106.73(17) . .
O32 Dy1 C51 80.88(14) . .
O12 Dy1 C51 78.36(14) . .
O11 Dy1 N61 97.66(16) . .
O52 Dy1 N61 133.30(12) . .
O31 Dy1 N61 91.06(16) . .
O52 Dy1 N61 162.85(13) 3_655 .
O51 Dy1 N61 79.16(12) . .
O61 Dy1 N61 25.71(17) . .
O62 Dy1 N61 25.76(17) . .
O32 Dy1 N61 93.52(18) . .
O12 Dy1 N61 92.57(17) . .
C51 Dy1 N61 106.23(14) . .
O11 Dy1 Ni2 35.13(13) . .
O52 Dy1 Ni2 125.42(11) . .
O31 Dy1 Ni2 35.64(13) . .
O52 Dy1 Ni2 62.97(11) 3_655 .
O51 Dy1 Ni2 179.29(13) . .
O61 Dy1 Ni2 102.07(13) . .
O62 Dy1 Ni2 97.34(14) . .
O32 Dy1 Ni2 98.94(12) . .
O12 Dy1 Ni2 99.32(13) . .
C51 Dy1 Ni2 152.55(12) . .
N61 Dy1 Ni2 101.18(7) . .
O11 Ni2 O31 81.9(2) . .
O11 Ni2 N11 90.6(3) . .
O31 Ni2 N11 172.0(3) . .
O11 Ni2 O33 169.5(3) . .
O31 Ni2 O33 88.3(2) . .
N11 Ni2 O33 99.0(3) . .
O11 Ni2 O53 92.8(2) . .
O31 Ni2 O53 93.0(2) . .
N11 Ni2 O53 90.1(3) . .
O33 Ni2 O53 91.5(2) . .
O11 Ni2 O41 88.8(2) . .
O31 Ni2 O41 90.1(2) . .
N11 Ni2 O41 86.9(3) . .
O33 Ni2 O41 87.4(2) . .
O53 Ni2 O41 176.7(2) . .
O11 Ni2 Dy1 40.87(15) . .
O31 Ni2 Dy1 42.05(14) . .
N11 Ni2 Dy1 130.9(2) . .
O33 Ni2 Dy1 130.01(19) . .
O53 Ni2 Dy1 86.53(13) . .
O41 Ni2 Dy1 96.55(16) . .
C16 O11 Ni2 127.4(5) . .
C16 O11 Dy1 125.6(5) . .
Ni2 O11 Dy1 104.0(2) . .
C15 O12 C24 117.2(6) . .
C15 O12 Dy1 117.4(4) . .
C24 O12 Dy1 125.2(5) . .
C36 O31 Ni2 124.1(5) . .
C36 O31 Dy1 122.1(5) . .
Ni2 O31 Dy1 102.3(2) . .
C35 O32 C38 116.2(6) . .
C35 O32 Dy1 117.3(4) . .
C38 O32 Dy1 125.6(4) . .
C37 O33 Ni2 126.0(6) . .
C41 O41 Ni2 123.5(6) . .
C41 O41 H41 118.2 . .
Ni2 O41 H41 118.2 . .
C51 O51 Dy1 92.9(4) . .
C51 O52 Dy1 96.7(4) . .
C51 O52 Dy1 145.0(4) . 3_655
Dy1 O52 Dy1 116.82(18) . 3_655
C51 O53 Ni2 123.1(4) 3_655 .
N61 O61 Dy1 96.9(4) . .
N61 O62 Dy1 96.6(4) . .
C17 N11 C18 117.7(7) . .
C17 N11 Ni2 125.7(6) . .
C18 N11 Ni2 116.5(5) . .
O63 N61 O61 122.4(7) . .
O63 N61 O62 122.6(7) . .
O61 N61 O62 115.0(6) . .
O63 N61 Dy1 178.7(3) . .
O61 N61 Dy1 57.4(3) . .
O62 N61 Dy1 57.6(3) . .
C16 C11 C12 119.2(8) . .
C16 C11 C17 124.1(8) . .
C12 C11 C17 116.7(8) . .
C13 C12 C11 120.9(9) . .
C13 C12 H12A 119.5 . .
C11 C12 H12A 119.5 . .
C12 C13 C14 119.9(8) . .
C12 C13 H13A 120.1 . .
C14 C13 H13A 120.1 . .
C15 C14 C13 120.1(8) . .
C15 C14 H14A 120.0 . .
C13 C14 H14A 120.0 . .
C14 C15 O12 124.8(7) . .
C14 C15 C16 122.4(8) . .
O12 C15 C16 112.8(7) . .
O11 C16 C11 124.2(7) . .
O11 C16 C15 118.4(7) . .
C11 C16 C15 117.4(7) . .
N11 C17 C11 127.1(8) . .
N11 C17 H17A 116.4 . .
C11 C17 H17A 116.4 . .
C19 C18 C23 120.0 . .
C19 C18 N11 121.1(6) . .
C23 C18 N11 118.9(6) . .
C18 C19 C20 120.0 . .
C18 C19 H19 120.0 . .
C20 C19 H19 120.0 . .
C21 C20 C19 120.0 . .
C21 C20 H20 120.0 . .
C19 C20 H20 120.0 . .
C22 C21 C20 120.0 . .
C22 C21 H21 120.0 . .
C20 C21 H21 120.0 . .
C21 C22 C23 120.0 . .
C21 C22 H22 120.0 . .
C23 C22 H22 120.0 . .
C22 C23 C18 120.0 . .
C22 C23 H23 120.0 . .
C18 C23 H23 120.0 . .
O12 C24 H24A 109.5 . .
O12 C24 H24B 109.5 . .
H24A C24 H24B 109.5 . .
O12 C24 H24C 109.5 . .
H24A C24 H24C 109.5 . .
H24B C24 H24C 109.5 . .
C32 C31 C36 120.3(8) . .
C32 C31 C37 117.1(8) . .
C36 C31 C37 122.7(8) . .
C33 C32 C31 121.2(8) . .
C33 C32 H32A 119.4 . .
C31 C32 H32A 119.4 . .
C32 C33 C34 118.5(8) . .
C32 C33 H33A 120.7 . .
C34 C33 H33A 120.7 . .
C35 C34 C33 121.5(8) . .
C35 C34 H34A 119.2 . .
C33 C34 H34A 119.2 . .
C34 C35 O32 124.8(7) . .
C34 C35 C36 121.6(7) . .
O32 C35 C36 113.5(6) . .
O31 C36 C35 119.2(7) . .
O31 C36 C31 124.0(8) . .
C35 C36 C31 116.8(7) . .
O33 C37 C31 127.6(8) . .
O33 C37 H37A 116.2 . .
C31 C37 H37A 116.2 . .
O32 C38 H38A 109.5 . .
O32 C38 H38B 109.5 . .
H38A C38 H38B 109.5 . .
O32 C38 H38C 109.5 . .
H38A C38 H38C 109.5 . .
H38B C38 H38C 109.5 . .
O41 C41 H41A 109.5 . .
O41 C41 H41B 109.5 . .
H41A C41 H41B 109.5 . .
O41 C41 H41C 109.5 . .
H41A C41 H41C 109.5 . .
H41B C41 H41C 109.5 . .
O53 C51 O51 122.4(6) 3_655 .
O53 C51 O52 121.5(5) 3_655 .
O51 C51 O52 116.1(5) . .
O53 C51 Dy1 177.2(4) 3_655 .
O51 C51 Dy1 60.0(3) . .
O52 C51 Dy1 56.2(3) . .

loop_
_geom_bond_atom_site_label_1
_geom_bond_atom_site_label_2
_geom_bond_distance
_geom_bond_site_symmetry_2
Dy1 O11 2.305(5) .
Dy1 O52 2.336(5) .
Dy1 O31 2.343(5) .
Dy1 O52 2.359(4) 3_655
Dy1 O51 2.422(5) .
Dy1 O61 2.474(5) .
Dy1 O62 2.478(5) .
Dy1 O32 2.500(5) .
Dy1 O12 2.535(5) .
Dy1 C51 2.794(6) .
Dy1 N61 2.915(6) .
Dy1 Ni2 3.4180(13) .
Ni2 O11 2.027(5) .
Ni2 O31 2.038(5) .
Ni2 N11 2.041(7) .
Ni2 O33 2.060(6) .
Ni2 O53 2.088(5) .
Ni2 O41 2.094(5) .
O11 C16 1.308(9) .
O12 C15 1.383(10) .
O12 C24 1.437(9) .
O31 C36 1.325(9) .
O32 C35 1.394(8) .
O32 C38 1.449(9) .
O33 C37 1.231(11) .
O41 C41 1.419(11) .
O41 H41 0.9500 .
O51 C51 1.273(6) .
O52 C51 1.283(6) .
O52 Dy1 2.359(4) 3_655
O53 C51 1.261(6) 3_655
O61 N61 1.274(8) .
O62 N61 1.276(8) .
O63 N61 1.217(8) .
N11 C17 1.259(12) .
N11 C18 1.484(9) .
C11 C16 1.412(11) .
C11 C12 1.432(13) .
C11 C17 1.469(12) .
C12 C13 1.374(14) .
C12 H12A 0.9500 .
C13 C14 1.402(13) .
C13 H13A 0.9500 .
C14 C15 1.360(12) .
C14 H14A 0.9500 .
C15 C16 1.427(11) .
C17 H17A 0.9500 .
C18 C19 1.3900 .
C18 C23 1.3900 .
C19 C20 1.3900 .
C19 H19 0.9500 .
C20 C21 1.3900 .
C20 H20 0.9500 .
C21 C22 1.3900 .
C21 H21 0.9500 .
C22 C23 1.3900 .
C22 H22 0.9500 .
C23 H23 0.9500 .
C24 H24A 0.9800 .
C24 H24B 0.9800 .
C24 H24C 0.9800 .
C31 C32 1.407(12) .
C31 C36 1.416(11) .
C31 C37 1.453(12) .
C32 C33 1.375(13) .
C32 H32A 0.9500 .
C33 C34 1.395(12) .
C33 H33A 0.9500 .
C34 C35 1.362(10) .
C34 H34A 0.9500 .
C35 C36 1.412(10) .
C37 H37A 0.9500 .
C38 H38A 0.9800 .
C38 H38B 0.9800 .
C38 H38C 0.9800 .
C41 H41A 0.9800 .
C41 H41B 0.9800 .
C41 H41C 0.9800 .
C51 O53 1.261(6) 3_655

loop_
_geom_torsion_atom_site_label_1
_geom_torsion_atom_site_label_2
_geom_torsion_atom_site_label_3
_geom_torsion_atom_site_label_4
_geom_torsion
_geom_torsion_site_symmetry_1
_geom_torsion_site_symmetry_4
Dy1 O61 N61 O63 -178.4(3) . .
Dy1 O61 N61 O62 1.6(3) . .
Dy1 O62 N61 O63 178.4(3) . .
Dy1 O62 N61 O61 -1.6(3) . .
C16 C11 C12 C13 -1.1(14) . .
C17 C11 C12 C13 178.9(9) . .
C11 C12 C13 C14 2.4(14) . .
C12 C13 C14 C15 -0.8(13) . .
C13 C14 C15 O12 178.2(7) . .
C13 C14 C15 C16 -2.0(12) . .
C24 O12 C15 C14 8.7(11) . .
Dy1 O12 C15 C14 -174.5(6) . .
C24 O12 C15 C16 -171.1(6) . .
Dy1 O12 C15 C16 5.7(8) . .
Ni2 O11 C16 C11 10.7(11) . .
Dy1 O11 C16 C11 167.7(6) . .
Ni2 O11 C16 C15 -169.5(5) . .
Dy1 O11 C16 C15 -12.6(10) . .
C12 C11 C16 O11 178.1(8) . .
C17 C11 C16 O11 -1.8(14) . .
C12 C11 C16 C15 -1.7(12) . .
C17 C11 C16 C15 178.4(8) . .
C14 C15 C16 O11 -176.5(7) . .
O12 C15 C16 O11 3.3(10) . .
C14 C15 C16 C11 3.3(12) . .
O12 C15 C16 C11 -176.9(7) . .
C18 N11 C17 C11 176.5(8) . .
Ni2 N11 C17 C11 0.8(13) . .
C16 C11 C17 N11 -4.4(15) . .
C12 C11 C17 N11 175.6(9) . .
C17 N11 C18 C19 117.0(8) . .
Ni2 N11 C18 C19 -66.9(7) . .
C17 N11 C18 C23 -62.4(9) . .
Ni2 N11 C18 C23 113.7(5) . .
C23 C18 C19 C20 0.0 . .
N11 C18 C19 C20 -179.4(7) . .
C18 C19 C20 C21 0.0 . .
C19 C20 C21 C22 0.0 . .
C20 C21 C22 C23 0.0 . .
C21 C22 C23 C18 0.0 . .
C19 C18 C23 C22 0.0 . .
N11 C18 C23 C22 179.4(7) . .
C36 C31 C32 C33 -1.0(13) . .
C37 C31 C32 C33 178.8(8) . .
C31 C32 C33 C34 0.2(13) . .
C32 C33 C34 C35 -1.0(12) . .
C33 C34 C35 O32 -177.0(7) . .
C33 C34 C35 C36 2.7(12) . .
C38 O32 C35 C34 -18.7(10) . .
Dy1 O32 C35 C34 171.6(6) . .
C38 O32 C35 C36 161.6(6) . .
Dy1 O32 C35 C36 -8.1(7) . .
Ni2 O31 C36 C35 152.9(5) . .
Dy1 O31 C36 C35 16.2(9) . .
Ni2 O31 C36 C31 -27.8(10) . .
Dy1 O31 C36 C31 -164.5(6) . .
C34 C35 C36 O31 176.0(7) . .
O32 C35 C36 O31 -4.3(9) . .
C34 C35 C36 C31 -3.4(11) . .
O32 C35 C36 C31 176.3(6) . .
C32 C31 C36 O31 -176.8(7) . .
C37 C31 C36 O31 3.4(12) . .
C32 C31 C36 C35 2.5(11) . .
C37 C31 C36 C35 -177.3(7) . .
Ni2 O33 C37 C31 0.6(14) . .
C32 C31 C37 O33 -168.1(9) . .
C36 C31 C37 O33 11.7(15) . .
Dy1 O51 C51 O53 -178.1(3) . 3_655
Dy1 O51 C51 O52 1.9(3) . .
Dy1 O52 C51 O53 178.1(3) . 3_655
Dy1 O52 C51 O53 14.6(6) 3_655 3_655
Dy1 O52 C51 O51 -1.9(3) . .
Dy1 O52 C51 O51 -165.4(6) 3_655 .
Dy1 O52 C51 Dy1 -163.5(7) 3_655 .
